data_1503937
loop_
_publ_author_name
'Chen, Yunfeng'
'Zhong, Cheng'
'Petersen, Jeffrey L.'
'Akhmedov, Novruz G.'
'Shi, Xiaodong'

_publ_section_title
;
 One-pot asymmetric synthesis of substituted piperidines by exocyclic
 chirality induction.
;
_journal_issue 11
_journal_name_full 'Organic letters'
_journal_page_first 2333
_journal_page_last 2336
_journal_paper_doi 10.1021/ol900708d
_journal_volume 11
_journal_year 2009
_chemical_formula_sum 'C21 H26 N2 O4'
_chemical_formula_weight 370.44
_chemical_name_systematic
; 
 ? 
;
_space_group_IT_number 19
_symmetry_cell_setting orthorhombic
_symmetry_space_group_name_Hall 'P 2ac 2ab'
_symmetry_space_group_name_H-M 'P 21 21 21'
_atom_sites_solution_hydrogens geom
_atom_sites_solution_primary direct
_atom_sites_solution_secondary difmap
_audit_creation_method SHELXL-97
_cell_angle_alpha 90.00
_cell_angle_beta 90.00
_cell_angle_gamma 90.00
_cell_formula_units_Z 4
_cell_length_a 8.5922(6)
_cell_length_b 15.1199(11)
_cell_length_c 15.2994(11)
_cell_measurement_reflns_used 7739
_cell_measurement_temperature 293(2)
_cell_measurement_theta_max 25.36
_cell_measurement_theta_min 2.37
_cell_volume 1987.6(2)
_computing_structure_refinement 'SHELXL-97 (Sheldrick, 1997)'
_computing_structure_solution 'SHELXS-97 (Sheldrick, 1990)'
_diffrn_ambient_temperature 293(2)
_diffrn_measured_fraction_theta_full 0.994
_diffrn_measured_fraction_theta_max 0.994
_diffrn_radiation_monochromator graphite
_diffrn_radiation_source 'fine-focus sealed tube'
_diffrn_radiation_type MoK\a
_diffrn_radiation_wavelength 0.71073
_diffrn_reflns_av_R_equivalents 0.0414
_diffrn_reflns_av_sigmaI/netI 0.0546
_diffrn_reflns_limit_h_max 11
_diffrn_reflns_limit_h_min -10
_diffrn_reflns_limit_k_max 19
_diffrn_reflns_limit_k_min -19
_diffrn_reflns_limit_l_max 18
_diffrn_reflns_limit_l_min -19
_diffrn_reflns_number 13611
_diffrn_reflns_theta_full 27.50
_diffrn_reflns_theta_max 27.50
_diffrn_reflns_theta_min 2.66
_diffrn_standards_decay_% none
_exptl_absorpt_coefficient_mu 0.086
_exptl_absorpt_correction_type semi-empirical
_exptl_absorpt_process_details SADABS
_exptl_crystal_colour colorless
_exptl_crystal_density_diffrn 1.238
_exptl_crystal_density_method 'not measured'
_exptl_crystal_F_000 792
_exptl_crystal_size_max 0.12
_exptl_crystal_size_mid 0.20
_exptl_crystal_size_min 0.38
_refine_diff_density_max 0.174
_refine_diff_density_min -0.150
_refine_diff_density_rms 0.035
_refine_ls_abs_structure_details 'Flack H D (1983), Acta Cryst. A39, 876-881'
_refine_ls_abs_structure_Flack -0.4(11)
_refine_ls_extinction_method none
_refine_ls_goodness_of_fit_ref 1.026
_refine_ls_hydrogen_treatment riding
_refine_ls_matrix_type full
_refine_ls_number_parameters 248
_refine_ls_number_reflns 4526
_refine_ls_number_restraints 0
_refine_ls_restrained_S_all 1.026
_refine_ls_R_factor_all 0.0547
_refine_ls_R_factor_gt 0.0423
_refine_ls_shift/su_max 0.001
_refine_ls_shift/su_mean 0.000
_refine_ls_structure_factor_coef Fsqd
_refine_ls_weighting_details 'calc w=1/[\s^2^(Fo^2^)+(0.0513P)^2^+0.1209P] where P=(Fo^2^+2Fc^2^)/3'
_refine_ls_weighting_scheme calc
_refine_ls_wR_factor_gt 0.1060
_refine_ls_wR_factor_ref 0.1149
_reflns_number_gt 3700
_reflns_number_total 4526
_reflns_threshold_expression >2sigma(I)
_cod_data_source_file ol900708d_si_002.cif
_cod_data_source_block 6b-minor
_cod_original_sg_symbol_H-M P212121
_cod_database_code 1503937

loop_
_symmetry_equiv_pos_as_xyz
'x, y, z'
'-x+1/2, -y, z+1/2'
'-x, y+1/2, -z+1/2'
'x+1/2, -y+1/2, -z'

loop_
_atom_site_label
_atom_site_type_symbol
_atom_site_fract_x
_atom_site_fract_y
_atom_site_fract_z
_atom_site_U_iso_or_equiv
_atom_site_adp_type
_atom_site_occupancy
_atom_site_symmetry_multiplicity
_atom_site_calc_flag
_atom_site_refinement_flags
O1 O 0.36317(19) 0.33501(13) 0.88550(13) 0.0851(5) Uani 1 1 d .
O2 O 0.30410(17) 0.4264(2) 0.98733(14) 0.1165(9) Uani 1 1 d .
O3 O 0.63528(16) 0.26767(8) 0.97071(8) 0.0527(3) Uani 1 1 d .
H3 H 0.6712 0.2303 1.0039 0.079 Uiso 1 1 calc R
O4 O 1.0250(2) 0.20789(12) 0.54512(10) 0.0790(5) Uani 1 1 d .
N1 N 0.80348(13) 0.45627(9) 0.87132(9) 0.0384(3) Uani 1 1 d .
N2 N 0.39775(17) 0.39161(14) 0.93895(12) 0.0629(5) Uani 1 1 d .
C1 C 0.64028(16) 0.42924(11) 0.85708(10) 0.0369(3) Uani 1 1 d .
H1 H 0.6370 0.3727 0.8258 0.044 Uiso 1 1 calc R
C2 C 0.56636(16) 0.41882(11) 0.94845(10) 0.0395(3) Uani 1 1 d .
H2 H 0.5682 0.4770 0.9767 0.047 Uiso 1 1 calc R
C3 C 0.64793(18) 0.35304(11) 1.01011(10) 0.0410(3) Uani 1 1 d .
C4 C 0.81809(18) 0.38227(13) 1.01351(11) 0.0462(4) Uani 1 1 d .
H4A H 0.8251 0.4392 1.0426 0.055 Uiso 1 1 calc R
H4B H 0.8776 0.3399 1.0474 0.055 Uiso 1 1 calc R
C5 C 0.88699(18) 0.38956(13) 0.92292(12) 0.0476(4) Uani 1 1 d .
H5A H 0.9959 0.4058 0.9272 0.057 Uiso 1 1 calc R
H5B H 0.8806 0.3327 0.8938 0.057 Uiso 1 1 calc R
C6 C 0.55071(16) 0.49896(12) 0.80626(11) 0.0427(4) Uani 1 1 d .
C7 C 0.5568(2) 0.58765(13) 0.83052(15) 0.0601(5) Uani 1 1 d .
H7 H 0.6138 0.6046 0.8794 0.072 Uiso 1 1 calc R
C8 C 0.4775(3) 0.65077(16) 0.7817(2) 0.0807(7) Uani 1 1 d .
H8 H 0.4818 0.7099 0.7984 0.097 Uiso 1 1 calc R
C9 C 0.3931(2) 0.6272(2) 0.70956(18) 0.0821(8) Uani 1 1 d .
H9 H 0.3425 0.6702 0.6767 0.098 Uiso 1 1 calc R
C10 C 0.3836(2) 0.5397(2) 0.68582(14) 0.0722(7) Uani 1 1 d .
H10 H 0.3252 0.5233 0.6373 0.087 Uiso 1 1 calc R
C11 C 0.46123(17) 0.47591(15) 0.73420(11) 0.0533(5) Uani 1 1 d .
H11 H 0.4532 0.4168 0.7181 0.064 Uiso 1 1 calc R
C12 C 0.5755(2) 0.35278(15) 1.10078(12) 0.0565(5) Uani 1 1 d .
H12A H 0.6369 0.3165 1.1391 0.085 Uiso 1 1 calc R
H12B H 0.4717 0.3295 1.0975 0.085 Uiso 1 1 calc R
H12C H 0.5723 0.4121 1.1230 0.085 Uiso 1 1 calc R
C13 C 0.88634(17) 0.48192(12) 0.78974(11) 0.0422(4) Uani 1 1 d .
H13 H 0.8166 0.5225 0.7587 0.051 Uiso 1 1 calc R
C14 C 1.0311(2) 0.53587(14) 0.81322(14) 0.0568(5) Uani 1 1 d .
H14A H 1.1045 0.4987 0.8430 0.085 Uiso 1 1 calc R
H14B H 1.0021 0.5841 0.8506 0.085 Uiso 1 1 calc R
H14C H 1.0776 0.5586 0.7608 0.085 Uiso 1 1 calc R
C15 C 0.92094(17) 0.40665(12) 0.72606(11) 0.0436(4) Uani 1 1 d .
C16 C 1.0521(2) 0.35284(13) 0.73317(13) 0.0541(5) Uani 1 1 d .
H16 H 1.1208 0.3613 0.7794 0.065 Uiso 1 1 calc R
C17 C 1.0818(2) 0.28684(15) 0.67224(13) 0.0615(5) Uani 1 1 d .
H17 H 1.1695 0.2513 0.6784 0.074 Uiso 1 1 calc R
C18 C 0.9828(2) 0.27347(14) 0.60283(12) 0.0563(5) Uani 1 1 d .
C19 C 0.8514(2) 0.32573(15) 0.59411(13) 0.0595(5) Uani 1 1 d .
H19 H 0.7831 0.3171 0.5478 0.071 Uiso 1 1 calc R
C20 C 0.82336(19) 0.39125(14) 0.65567(12) 0.0517(4) Uani 1 1 d .
H20 H 0.7352 0.4263 0.6494 0.062 Uiso 1 1 calc R
C21 C 0.9120(5) 0.1776(2) 0.4853(2) 0.1090(11) Uani 1 1 d .
H21A H 0.8918 0.2228 0.4427 0.164 Uiso 1 1 calc R
H21B H 0.8177 0.1639 0.5161 0.164 Uiso 1 1 calc R
H21C H 0.9497 0.1254 0.4564 0.164 Uiso 1 1 calc R

loop_
_atom_site_aniso_label
_atom_site_aniso_U_11
_atom_site_aniso_U_22
_atom_site_aniso_U_33
_atom_site_aniso_U_23
_atom_site_aniso_U_13
_atom_site_aniso_U_12
O1 0.0681(9) 0.0874(12) 0.0998(12) 0.0291(10) -0.0354(9) -0.0338(9)
O2 0.0470(7) 0.212(3) 0.0905(14) 0.0170(15) 0.0236(8) 0.0175(11)
O3 0.0687(7) 0.0385(6) 0.0510(7) 0.0017(5) -0.0067(6) -0.0009(6)
O4 0.1048(11) 0.0731(10) 0.0592(9) -0.0136(8) 0.0107(9) 0.0134(9)
N1 0.0340(6) 0.0426(7) 0.0386(7) 0.0053(6) -0.0012(5) 0.0002(5)
N2 0.0403(7) 0.0873(14) 0.0612(10) 0.0295(10) -0.0016(7) -0.0048(8)
C1 0.0365(6) 0.0375(8) 0.0367(8) 0.0006(6) -0.0018(6) -0.0015(6)
C2 0.0360(6) 0.0440(9) 0.0385(8) 0.0014(7) -0.0005(6) -0.0004(7)
C3 0.0473(8) 0.0400(8) 0.0355(8) 0.0025(7) -0.0033(7) -0.0020(7)
C4 0.0438(7) 0.0548(11) 0.0400(8) 0.0043(8) -0.0094(7) 0.0016(7)
C5 0.0366(7) 0.0572(11) 0.0489(9) 0.0107(8) -0.0034(7) 0.0063(7)
C6 0.0354(6) 0.0528(10) 0.0400(8) 0.0108(7) 0.0012(6) 0.0009(7)
C7 0.0575(9) 0.0493(11) 0.0736(13) 0.0126(10) -0.0097(10) 0.0049(9)
C8 0.0738(13) 0.0592(13) 0.109(2) 0.0302(14) -0.0016(14) 0.0115(12)
C9 0.0561(11) 0.107(2) 0.0832(16) 0.0546(16) 0.0009(12) 0.0176(13)
C10 0.0466(9) 0.119(2) 0.0509(11) 0.0267(13) -0.0045(8) 0.0098(12)
C11 0.0384(7) 0.0793(13) 0.0421(9) 0.0112(9) -0.0017(7) 0.0018(9)
C12 0.0651(10) 0.0640(12) 0.0403(9) 0.0071(9) 0.0051(8) -0.0032(9)
C13 0.0373(7) 0.0470(9) 0.0423(8) 0.0051(7) 0.0023(6) 0.0000(7)
C14 0.0498(8) 0.0563(11) 0.0642(12) 0.0026(9) 0.0035(8) -0.0120(9)
C15 0.0397(7) 0.0519(10) 0.0392(8) 0.0063(7) 0.0044(6) 0.0010(7)
C16 0.0491(8) 0.0656(12) 0.0477(10) -0.0009(9) -0.0016(8) 0.0098(9)
C17 0.0618(10) 0.0672(13) 0.0554(11) 0.0021(10) 0.0047(9) 0.0185(10)
C18 0.0718(11) 0.0528(11) 0.0445(9) 0.0001(8) 0.0116(9) 0.0049(9)
C19 0.0635(10) 0.0722(13) 0.0427(10) -0.0025(9) -0.0023(9) 0.0001(10)
C20 0.0462(8) 0.0622(11) 0.0467(9) 0.0034(9) 0.0006(7) 0.0084(8)
C21 0.157(3) 0.098(2) 0.0723(17) -0.0323(16) -0.0168(19) 0.013(2)

loop_
_atom_type_symbol
_atom_type_description
_atom_type_scat_dispersion_real
_atom_type_scat_dispersion_imag
_atom_type_scat_source
C C 0.0033 0.0016 'International Tables Vol C Tables 4.2.6.8 and 6.1.1.4'
H H 0.0000 0.0000 'International Tables Vol C Tables 4.2.6.8 and 6.1.1.4'
N N 0.0061 0.0033 'International Tables Vol C Tables 4.2.6.8 and 6.1.1.4'
O O 0.0106 0.0060 'International Tables Vol C Tables 4.2.6.8 and 6.1.1.4'

loop_
_geom_angle_atom_site_label_1
_geom_angle_atom_site_label_2
_geom_angle_atom_site_label_3
_geom_angle
C18 O4 C21 118.0(2)
C5 N1 C1 110.69(12)
C5 N1 C13 113.34(12)
C1 N1 C13 113.74(12)
O2 N2 O1 123.48(19)
O2 N2 C2 117.3(2)
O1 N2 C2 119.22(17)
N1 C1 C6 111.38(13)
N1 C1 C2 106.58(12)
C6 C1 C2 109.02(12)
N2 C2 C3 108.61(13)
N2 C2 C1 109.56(13)
C3 C2 C1 115.69(12)
O3 C3 C12 110.58(15)
O3 C3 C4 110.39(14)
C12 C3 C4 111.17(14)
O3 C3 C2 106.89(13)
C12 C3 C2 112.00(14)
C4 C3 C2 105.63(13)
C5 C4 C3 111.39(13)
N1 C5 C4 110.60(13)
C11 C6 C7 118.30(17)
C11 C6 C1 120.85(17)
C7 C6 C1 120.85(15)
C8 C7 C6 120.0(2)
C9 C8 C7 121.0(3)
C8 C9 C10 119.7(2)
C9 C10 C11 120.0(2)
C10 C11 C6 121.0(2)
N1 C13 C15 115.71(14)
N1 C13 C14 109.32(14)
C15 C13 C14 112.87(13)
C20 C15 C16 116.88(17)
C20 C15 C13 120.24(14)
C16 C15 C13 122.84(16)
C17 C16 C15 121.00(18)
C18 C17 C16 120.68(18)
C17 C18 O4 115.99(18)
C17 C18 C19 119.65(18)
O4 C18 C19 124.36(19)
C18 C19 C20 118.92(18)
C15 C20 C19 122.86(17)

loop_
_geom_bond_atom_site_label_1
_geom_bond_atom_site_label_2
_geom_bond_distance
O1 N2 1.220(3)
O2 N2 1.214(3)
O3 C3 1.429(2)
O4 C18 1.376(2)
O4 C21 1.411(4)
N1 C5 1.468(2)
N1 C1 1.4767(18)
N1 C13 1.488(2)
N2 C2 1.513(2)
C1 C6 1.519(2)
C1 C2 1.543(2)
C2 C3 1.540(2)
C3 C12 1.520(2)
C3 C4 1.528(2)
C4 C5 1.511(2)
C6 C11 1.388(2)
C6 C7 1.392(3)
C7 C8 1.390(3)
C8 C9 1.368(4)
C9 C10 1.374(4)
C10 C11 1.387(3)
C13 C15 1.527(2)
C13 C14 1.530(2)
C15 C20 1.384(2)
C15 C16 1.394(2)
C16 C17 1.389(3)
C17 C18 1.376(3)
C18 C19 1.384(3)
C19 C20 1.388(3)
